data_2312758
loop_
_publ_author_name
'Kahlenberg, Volker'

_publ_section_title
;
 Rb<sub>2</sub>Ca<sub>2</sub>Si<sub>2</sub>O<sub>7</sub>: a new alkali
 alkaline-earth silicate based on
 [Si<sub>2</sub>O<sub>7</sub>]<sup>6-</sup> anions.
;
_journal_coeditor_code EF3065
_journal_issue 'Pt 3'
_journal_name_full 'Acta crystallographica. Section C, Structural chemistry'
_journal_page_first 146
_journal_page_last 155
_journal_paper_doi 10.1107/S2053229625001196
_journal_volume 81
_journal_year 2025
_chemical_formula_iupac 'Rb2 Ca2 Si2 O7'
_chemical_formula_sum 'Ca2 O7 Rb2 Si2'
_chemical_formula_weight 419.28
_chemical_name_systematic
;
Dirubidium dicalcium pyrosilicate
;
_space_group_IT_number 59
_space_group_name_Hall '-P 2ab 2a'
_space_group_name_H-M_alt 'P m m n :2'
_symmetry_cell_setting orthorhombic
_symmetry_space_group_name_H-M 'P m m n :2'
_atom_sites_solution_primary direct
_atom_sites_solution_secondary difmap
_audit_conform_dict_name cif_core.dic
_audit_conform_dict_version 2.4.3
_audit_creation_method 'WinGX routine CIF_UPDATE'
_cell_angle_alpha 90
_cell_angle_beta 90
_cell_angle_gamma 90
_cell_formula_units_Z 4
_cell_length_a 5.7281(6)
_cell_length_b 13.8361(13)
_cell_length_c 9.9233(11)
_cell_measurement_reflns_used 2430
_cell_measurement_temperature 193(2)
_cell_measurement_theta_max 30.398
_cell_measurement_theta_min 4.995
_cell_volume 786.47(14)
_computing_cell_refinement
;
CrysAlis PRO (Rigaku OD, 2020)
;
_computing_data_collection
;
CrysAlis PRO (Rigaku OD, 2020)
;
_computing_data_reduction
;
CrysAlis PRO (Rigaku OD, 2020)
;
_computing_structure_refinement
;
SHELXL97 (Sheldrick, 2008)
;
_computing_structure_solution
;
SIR2002 (Burla <i>et al.</i>,  2003)
;
_diffrn_ambient_temperature 193(2)
_diffrn_detector 'CCD plate'
_diffrn_detector_area_resol_mean 10.3575
_diffrn_measured_fraction_theta_full 0.997
_diffrn_measured_fraction_theta_max 0.997
_diffrn_measurement_device 'four-circle diffractometer'
_diffrn_measurement_device_type 'Rigaku Xcalibur Ruby Gemini ultra'
_diffrn_measurement_method '\w scans'
_diffrn_radiation_monochromator graphite
_diffrn_radiation_probe x-ray
_diffrn_radiation_type MoK\a
_diffrn_radiation_wavelength 0.71073
_diffrn_reflns_av_R_equivalents 0.0585
_diffrn_reflns_av_unetI/netI 0.0239
_diffrn_reflns_limit_h_max 7
_diffrn_reflns_limit_h_min -7
_diffrn_reflns_limit_k_max 17
_diffrn_reflns_limit_k_min -17
_diffrn_reflns_limit_l_max 12
_diffrn_reflns_limit_l_min -12
_diffrn_reflns_number 10870
_diffrn_reflns_theta_full 26.36
_diffrn_reflns_theta_max 26.36
_diffrn_reflns_theta_min 3.59
_diffrn_source 'fine-focus sealed X-ray tube'
_exptl_absorpt_coefficient_mu 14.051
_exptl_absorpt_correction_T_max 0.675
_exptl_absorpt_correction_T_min 0.109
_exptl_absorpt_correction_type analytical
_exptl_absorpt_process_details
;
[CrysAlis PRO (Rigaku OD, 2020), based on expressions derived by Clark &
Reid
(1995)]
;
_exptl_crystal_colour colourless
_exptl_crystal_density_diffrn 3.541
_exptl_crystal_density_method 'not measured'
_exptl_crystal_description 'thin plate'
_exptl_crystal_F_000 792
_exptl_crystal_size_max 0.323
_exptl_crystal_size_mid 0.1
_exptl_crystal_size_min 0.036
_refine_diff_density_max 0.933
_refine_diff_density_min -0.746
_refine_ls_extinction_coef 0.0075(4)
_refine_ls_extinction_expression Fc^*^=kFc[1+0.001xFc^2^\l^3^/sin(2\q)]^-1/4^
_refine_ls_extinction_method
;
SHELXL97 (Sheldrick, 2008)
;
_refine_ls_goodness_of_fit_ref 1.067
_refine_ls_matrix_type full
_refine_ls_number_parameters 78
_refine_ls_number_reflns 929
_refine_ls_number_restraints 0
_refine_ls_restrained_S_all 1.067
_refine_ls_R_factor_all 0.0391
_refine_ls_R_factor_gt 0.029
_refine_ls_shift/su_max 0
_refine_ls_shift/su_mean 0
_refine_ls_structure_factor_coef Fsqd
_refine_ls_weighting_details 'calc w=1/[\s^2^(Fo^2^)+(0.0180P)^2^+4.8532P] where P=(Fo^2^+2Fc^2^)/3'
_refine_ls_weighting_scheme calc
_refine_ls_wR_factor_gt 0.0621
_refine_ls_wR_factor_ref 0.0668
_reflns_number_gt 777
_reflns_number_total 929
_reflns_threshold_expression >2\s(I)
_cod_data_source_file ef3065.cif
_cod_data_source_block LT
_cod_depositor_comments 'Adding full bibliography for 2312757--2312758.cif.'
_cod_original_sg_symbol_H-M 'P m m n'
_cod_database_code 2312758

loop_
_symmetry_equiv_pos_as_xyz
'x, y, z'
'-x+1/2, -y+1/2, z'
'x+1/2, -y, -z'
'-x, y+1/2, -z'
'-x, -y, -z'
'x-1/2, y-1/2, -z'
'-x-1/2, y, z'
'x, -y-1/2, z'

loop_
_atom_site_type_symbol
_atom_site_label
_atom_site_fract_x
_atom_site_fract_y
_atom_site_fract_z
_atom_site_U_iso_or_equiv
_atom_site_adp_type
_atom_site_calc_flag
_atom_site_refinement_flags
_atom_site_occupancy
_atom_site_symmetry_multiplicity
_atom_site_disorder_assembly
_atom_site_disorder_group
Rb Rb1 0.75 0.10480(4) 0.08531(6) 0.0138(2) Uani d S 1 2 . .
Rb Rb2 0.25 0.25 0.25884(8) 0.0124(2) Uani d S 1 4 . .
Rb Rb3 0.25 0.09799(7) 0.58693(8) 0.0206(2) Uani d SP 0.5 2 . .
Ca Ca3 0.25 0.09799(7) 0.58693(8) 0.0206(2) Uani d SP 0.5 2 . .
Ca Ca4 0.75 0.25 0.74921(15) 0.0080(4) Uani d S 1 4 . .
Ca Ca5 0.25 0.51081(8) 0.24885(11) 0.0088(3) Uani d S 1 2 . .
Si Si1 0.75 0.13623(12) 0.41858(17) 0.0137(4) Uani d S 1 2 . .
Si Si2 0.25 0.13959(11) 0.91918(16) 0.0078(3) Uani d S 1 2 . .
O O1 0.0183(5) 0.1274(2) 0.8280(3) 0.0211(7) Uani d . 1 1 . .
O O2 0.25 0.0732(3) 1.0520(4) 0.0165(9) Uani d S 1 2 . .
O O3 0.25 0.25 0.9825(6) 0.0220(15) Uani d S 1 4 . .
O O4 0.5242(7) 0.0821(3) 0.3604(4) 0.0425(11) Uani d . 1 1 . .
O O5 0.75 0.25 0.3598(6) 0.0119(12) Uani d S 1 4 . .
O O6 0.75 0.1361(3) 0.5793(5) 0.0323(13) Uani d S 1 2 . .

loop_
_atom_site_aniso_label
_atom_site_aniso_U_11
_atom_site_aniso_U_22
_atom_site_aniso_U_33
_atom_site_aniso_U_12
_atom_site_aniso_U_13
_atom_site_aniso_U_23
Rb1 0.0107(3) 0.0204(3) 0.0104(3) 0 0 0.0001(2)
Rb2 0.0141(4) 0.0100(4) 0.0130(4) 0 0 0
Rb3 0.0161(4) 0.0345(5) 0.0113(4) 0 0 -0.0071(4)
Ca3 0.0161(4) 0.0345(5) 0.0113(4) 0 0 -0.0071(4)
Ca4 0.0099(8) 0.0046(7) 0.0094(8) 0 0 0
Ca5 0.0117(6) 0.0059(5) 0.0088(6) 0 0 0.0001(4)
Si1 0.0208(9) 0.0096(8) 0.0107(8) 0 0 -0.0003(6)
Si2 0.0070(7) 0.0055(7) 0.0110(8) 0 0 0.0022(6)
O1 0.0137(15) 0.0189(15) 0.0307(19) -0.0071(13) -0.0112(14) 0.0077(14)
O2 0.017(2) 0.014(2) 0.019(2) 0 0 0.0059(18)
O3 0.040(4) 0.010(3) 0.015(3) 0 0 0
O4 0.050(3) 0.0280(19) 0.050(2) -0.0163(19) -0.025(2) 0.0048(18)
O5 0.020(3) 0.010(3) 0.006(3) 0 0 0
O6 0.070(4) 0.012(2) 0.015(2) 0 0 -0.0008(18)

loop_
_atom_type_symbol
_atom_type_description
_atom_type_scat_dispersion_real
_atom_type_scat_dispersion_imag
_atom_type_scat_source
Ca Ca 0.2262 0.3064 'International Tables Vol C Tables 4.2.6.8 and 6.1.1.4'
O O 0.0106 0.006 'International Tables Vol C Tables 4.2.6.8 and 6.1.1.4'
Rb Rb -0.9393 2.9676 'International Tables Vol C Tables 4.2.6.8 and 6.1.1.4'
Si Si 0.0817 0.0704 'International Tables Vol C Tables 4.2.6.8 and 6.1.1.4'

loop_
_exptl_crystal_face_index_h
_exptl_crystal_face_index_k
_exptl_crystal_face_index_l
_exptl_crystal_face_perp_dist
-2 -13 10 0.095
1 18 -8 0.1266
-5 -4 4 0.0813
-7 8 1 0.0171
7 -8 -5 0.0316
7 -7 4 0.016
-7 7 -4 0.0164
2 0 14 0.0457
-3 0 -13 0.0338
5 0 -10 0.0524

loop_
_geom_angle_atom_site_label_1
_geom_angle_atom_site_label_2
_geom_angle_atom_site_label_3
_geom_angle_site_symmetry_1
_geom_angle_site_symmetry_3
_geom_angle
_geom_angle_publ_flag
O2 Rb1 O2 5_656 1_554 79.29(8) ?
O2 Rb1 O2 5_656 1_654 79.29(8) ?
O2 Rb1 O2 1_554 1_654 158.35(17) ?
O2 Rb1 O1 5_656 7_654 71.27(9) ?
O2 Rb1 O1 1_554 7_654 54.21(10) ?
O2 Rb1 O1 1_654 7_654 115.00(10) ?
O2 Rb1 O1 5_656 1_654 71.27(9) ?
O2 Rb1 O1 1_554 1_654 115.00(10) ?
O2 Rb1 O1 1_654 1_654 54.21(10) ?
O1 Rb1 O1 7_654 1_654 61.71(11) ?
O2 Rb1 O4 5_656 . 110.14(10) ?
O2 Rb1 O4 1_554 . 70.62(11) ?
O2 Rb1 O4 1_654 . 120.31(11) ?
O1 Rb1 O4 7_654 . 123.94(9) ?
O1 Rb1 O4 1_654 . 174.34(10) ?
O2 Rb1 O4 5_656 7_755 110.14(10) ?
O2 Rb1 O4 1_554 7_755 120.31(11) ?
O2 Rb1 O4 1_654 7_755 70.62(11) ?
O1 Rb1 O4 7_654 7_755 174.34(10) ?
O1 Rb1 O4 1_654 7_755 123.94(9) ?
O4 Rb1 O4 . 7_755 50.41(15) ?
O3 Rb2 O4 1_554 8_565 109.76(9) ?
O3 Rb2 O4 1_554 7_655 109.76(9) ?
O4 Rb2 O4 8_565 7_655 140.49(17) ?
O3 Rb2 O4 1_554 . 109.76(9) ?
O4 Rb2 O4 8_565 . 102.46(14) ?
O4 Rb2 O4 7_655 . 63.62(15) ?
O3 Rb2 O4 1_554 2 109.76(8) ?
O4 Rb2 O4 8_565 2 63.62(15) ?
O4 Rb2 O4 7_655 2 102.46(14) ?
O4 Rb2 O4 . 2 140.49(17) ?
O3 Rb2 O5 1_554 . 109.28(10) ?
O4 Rb2 O5 8_565 . 52.47(7) ?
O4 Rb2 O5 7_655 . 112.70(10) ?
O4 Rb2 O5 . . 52.47(7) ?
O4 Rb2 O5 2 . 112.70(10) ?
O3 Rb2 O5 1_554 1_455 109.28(10) ?
O4 Rb2 O5 8_565 1_455 112.70(10) ?
O4 Rb2 O5 7_655 1_455 52.47(7) ?
O4 Rb2 O5 . 1_455 112.70(10) ?
O4 Rb2 O5 2 1_455 52.47(7) ?
O5 Rb2 O5 . 1_455 141.4(2) ?
O3 Rb2 O2 1_554 1_554 49.99(7) ?
O4 Rb2 O2 8_565 1_554 144.54(9) ?
O4 Rb2 O2 7_655 1_554 67.67(10) ?
O4 Rb2 O2 . 1_554 67.67(10) ?
O4 Rb2 O2 2 1_554 144.54(9) ?
O5 Rb2 O2 . 1_554 102.26(6) ?
O5 Rb2 O2 1_455 1_554 102.26(6) ?
O3 Rb2 O2 1_554 2_554 49.99(7) ?
O4 Rb2 O2 8_565 2_554 67.67(10) ?
O4 Rb2 O2 7_655 2_554 144.54(9) ?
O4 Rb2 O2 . 2_554 144.54(9) ?
O4 Rb2 O2 2 2_554 67.67(10) ?
O5 Rb2 O2 . 2_554 102.26(6) ?
O5 Rb2 O2 1_455 2_554 102.26(6) ?
O2 Rb2 O2 1_554 2_554 99.98(15) ?
O4 Rb3 O4 7_655 . 69.62(16) ?
O4 Rb3 O1 7_655 7_655 172.97(10) ?
O4 Rb3 O1 . 7_655 116.39(10) ?
O4 Rb3 O1 7_655 . 116.39(10) ?
O4 Rb3 O1 . . 172.97(10) ?
O1 Rb3 O1 7_655 . 57.36(12) ?
O4 Rb3 O4 7_655 3_456 79.70(12) ?
O4 Rb3 O4 . 3_456 109.78(8) ?
O1 Rb3 O4 7_655 3_456 100.79(11) ?
O1 Rb3 O4 . 3_456 75.67(10) ?
O4 Rb3 O4 7_655 5_656 109.78(8) ?
O4 Rb3 O4 . 5_656 79.70(12) ?
O1 Rb3 O4 7_655 5_656 75.67(10) ?
O1 Rb3 O4 . 5_656 100.79(11) ?
O4 Rb3 O4 3_456 5_656 53.86(16) ?
O4 Rb3 O6 7_655 . 123.69(12) ?
O4 Rb3 O6 . . 55.40(12) ?
O1 Rb3 O6 7_655 . 61.57(11) ?
O1 Rb3 O6 . . 117.88(11) ?
O4 Rb3 O6 3_456 . 127.43(12) ?
O4 Rb3 O6 5_656 . 73.58(12) ?
O4 Rb3 O6 7_655 1_455 55.39(12) ?
O4 Rb3 O6 . 1_455 123.69(12) ?
O1 Rb3 O6 7_655 1_455 117.88(11) ?
O1 Rb3 O6 . 1_455 61.57(11) ?
O4 Rb3 O6 3_456 1_455 73.58(12) ?
O4 Rb3 O6 5_656 1_455 127.43(12) ?
O6 Rb3 O6 . 1_455 158.94(18) ?
O6 Ca4 O6 . 2_655 86.2(2) ?
O6 Ca4 O1 . 8_665 135.64(10) ?
O6 Ca4 O1 2_655 8_665 75.93(12) ?
O6 Ca4 O1 . 7_655 75.93(12) ?
O6 Ca4 O1 2_655 7_655 135.64(10) ?
O1 Ca4 O1 8_665 7_655 142.31(18) ?
O6 Ca4 O1 . 1_655 75.93(12) ?
O6 Ca4 O1 2_655 1_655 135.64(10) ?
O1 Ca4 O1 8_665 1_655 89.08(14) ?
O1 Ca4 O1 7_655 1_655 78.90(14) ?
O6 Ca4 O1 . 2 135.64(10) ?
O6 Ca4 O1 2_655 2 75.93(12) ?
O1 Ca4 O1 8_665 2 78.90(14) ?
O1 Ca4 O1 7_655 2 89.08(14) ?
O1 Ca4 O1 1_655 2 142.31(18) ?
O2 Ca5 O4 2_554 2 97.30(13) ?
O2 Ca5 O4 2_554 8_565 97.30(13) ?
O4 Ca5 O4 2 8_565 85.6(2) ?
O2 Ca5 O1 2_554 6_666 94.14(12) ?
O4 Ca5 O1 2 6_666 168.32(13) ?
O4 Ca5 O1 8_565 6_666 95.29(14) ?
O2 Ca5 O1 2_554 4_556 94.14(12) ?
O4 Ca5 O1 2 4_556 95.29(14) ?
O4 Ca5 O1 8_565 4_556 168.32(13) ?
O1 Ca5 O1 6_666 4_556 81.50(16) ?
O2 Ca5 O6 2_554 6_566 165.29(16) ?
O4 Ca5 O6 2 6_566 93.48(13) ?
O4 Ca5 O6 8_565 6_566 93.48(13) ?
O1 Ca5 O6 6_666 6_566 74.85(11) ?
O1 Ca5 O6 4_556 6_566 74.85(11) ?
O6 Si1 O4 . . 111.10(19) ?
O6 Si1 O4 . 7_755 111.10(19) ?
O4 Si1 O4 . 7_755 107.6(3) ?
O6 Si1 O5 . . 110.4(3) ?
O4 Si1 O5 . . 108.26(18) ?
O4 Si1 O5 7_755 . 108.26(18) ?
O2 Si2 O1 . . 113.58(14) ?
O2 Si2 O1 . 7_655 113.58(14) ?
O1 Si2 O1 . 7_655 110.5(3) ?
O2 Si2 O3 . . 102.5(3) ?
O1 Si2 O3 . . 108.05(16) ?
O1 Si2 O3 7_655 . 108.05(17) ?
Si2 O3 Si2 . 2 135.3(4) ?
Si1 O5 Si1 2_655 . 139.3(4) ?

loop_
_geom_bond_atom_site_label_1
_geom_bond_atom_site_label_2
_geom_bond_site_symmetry_2
_geom_bond_distance
_geom_bond_publ_flag
Rb1 O2 5_656 2.815(4) ?
Rb1 O2 1_554 2.9160(9) ?
Rb1 O2 1_654 2.9160(9) ?
Rb1 O1 7_654 2.997(3) ?
Rb1 O1 1_654 2.997(3) ?
Rb1 O4 . 3.037(4) ?
Rb1 O4 7_755 3.037(4) ?
Rb1 O5 . 3.385(4) ?
Rb2 O3 1_554 2.742(6) ?
Rb2 O4 8_565 2.980(4) ?
Rb2 O4 7_655 2.980(4) ?
Rb2 O4 . 2.980(4) ?
Rb2 O4 2 2.980(4) ?
Rb2 O5 . 3.0343(19) ?
Rb2 O5 1_455 3.0343(19) ?
Rb2 O2 1_554 3.193(4) ?
Rb2 O2 2_554 3.193(4) ?
Rb3 O4 7_655 2.752(5) ?
Rb3 O4 . 2.752(5) ?
Rb3 O1 7_655 2.765(4) ?
Rb3 O1 . 2.765(4) ?
Rb3 O4 3_456 2.855(4) ?
Rb3 O4 5_656 2.855(4) ?
Rb3 O6 . 2.9131(9) ?
Rb3 O6 1_455 2.9131(9) ?
Ca4 O6 . 2.308(5) ?
Ca4 O6 2_655 2.308(5) ?
Ca4 O1 8_665 2.419(3) ?
Ca4 O1 7_655 2.419(3) ?
Ca4 O1 1_655 2.419(3) ?
Ca4 O1 2 2.419(3) ?
Ca5 O2 2_554 2.274(4) ?
Ca5 O4 2 2.312(4) ?
Ca5 O4 8_565 2.312(4) ?
Ca5 O1 6_666 2.355(3) ?
Ca5 O1 4_556 2.355(3) ?
Ca5 O6 6_566 2.431(5) ?
Si1 O6 . 1.595(5) ?
Si1 O4 . 1.602(4) ?
Si1 O4 7_755 1.602(4) ?
Si1 O5 . 1.679(2) ?
Si2 O2 . 1.606(4) ?
Si2 O1 . 1.615(3) ?
Si2 O1 7_655 1.615(3) ?
Si2 O3 . 1.652(3) ?
O1 Si2 . 1.615(3) ?
O1 Ca5 6_556 2.355(3) ?
O1 Ca4 1_455 2.419(3) ?
O1 Rb3 . 2.765(4) ?
O1 Rb1 1_456 2.997(3) ?
O2 Si2 . 1.606(4) ?
O2 Ca5 2_556 2.274(4) ?
O2 Rb1 5_656 2.815(4) ?
O2 Rb1 1_556 2.9160(9) ?
O2 Rb1 1_456 2.9160(9) ?
O2 Rb2 1_556 3.193(4) ?
O3 Si2 2 1.652(3) ?
O3 Si2 . 1.652(3) ?
O3 Rb2 1_556 2.742(6) ?
O4 Si1 . 1.603(4) ?
O4 Ca5 2 2.312(4) ?
O4 Ca3 5_656 2.855(4) ?
O4 Rb3 . 2.752(5) ?
O4 Rb3 5_656 2.855(4) ?
O4 Rb2 . 2.980(4) ?
O4 Rb1 . 3.037(5) ?
O5 Si1 2_655 1.679(2) ?
O5 Si1 . 1.679(2) ?
O5 Rb2 1_655 3.0343(19) ?
O5 Rb2 . 3.0343(19) ?
O5 Rb1 2_655 3.385(4) ?
O5 Rb1 . 3.385(4) ?
O6 Si1 . 1.595(5) ?
O6 Ca4 . 2.308(4) ?
O6 Ca5 6_656 2.431(5) ?
O6 Rb3 1_655 2.9131(9) ?
O6 Rb3 . 2.9131(9) ?
